data_1505910
loop_
_publ_author_name
'Jouvenot, Damien'
'Glazer, Edith C.'
'Tor, Yitzhak'

_publ_section_title
;
 Photodimerizable ditopic ligand.
;
_journal_issue 10
_journal_name_full 'Organic letters'
_journal_page_first 1987
_journal_page_last 1990
_journal_paper_doi 10.1021/ol060253i
_journal_volume 8
_journal_year 2006
_chemical_formula_moiety 'C44 H28 N8'
_chemical_formula_sum 'C44 H28 N8'
_chemical_formula_weight 668.74
_chemical_name_systematic
; 
 ? 
;
_space_group_IT_number 14
_symmetry_cell_setting monoclinic
_symmetry_space_group_name_Hall '-P 2ybc'
_symmetry_space_group_name_H-M 'P 1 21/c 1'
_atom_sites_solution_hydrogens geom
_atom_sites_solution_primary direct
_atom_sites_solution_secondary difmap
_audit_creation_method SHELXL-97
_cell_angle_alpha 90.00
_cell_angle_beta 98.373(2)
_cell_angle_gamma 90.00
_cell_formula_units_Z 2
_cell_length_a 8.3433(9)
_cell_length_b 12.0224(13)
_cell_length_c 15.8306(18)
_cell_measurement_reflns_used 4438
_cell_measurement_temperature 208(2)
_cell_measurement_theta_max 28.04
_cell_measurement_theta_min 2.47
_cell_volume 1571.0(3)
_computing_cell_refinement 'Bruker SMART'
_computing_data_collection 'Bruker SMART'
_computing_data_reduction 'Bruker SAINT'
_computing_molecular_graphics 'Bruker SHELXTL'
_computing_publication_material 'Bruker SHELXTL'
_computing_structure_refinement 'SHELXL-97 (Sheldrick, 1997)'
_computing_structure_solution 'SHELXS-97 (Sheldrick, 1990)'
_diffrn_ambient_temperature 208(2)
_diffrn_measured_fraction_theta_full 0.945
_diffrn_measured_fraction_theta_max 0.945
_diffrn_measurement_device_type 'CCD area detector'
_diffrn_measurement_method 'phi and omega scans'
_diffrn_radiation_monochromator graphite
_diffrn_radiation_source 'fine-focus sealed tube'
_diffrn_radiation_type MoK\a
_diffrn_radiation_wavelength 0.71073
_diffrn_reflns_av_R_equivalents 0.0392
_diffrn_reflns_av_sigmaI/netI 0.0435
_diffrn_reflns_limit_h_max 10
_diffrn_reflns_limit_h_min -11
_diffrn_reflns_limit_k_max 15
_diffrn_reflns_limit_k_min -15
_diffrn_reflns_limit_l_max 20
_diffrn_reflns_limit_l_min -19
_diffrn_reflns_number 11563
_diffrn_reflns_theta_full 28.26
_diffrn_reflns_theta_max 28.26
_diffrn_reflns_theta_min 2.14
_exptl_absorpt_coefficient_mu 0.087
_exptl_absorpt_correction_T_max 0.9745
_exptl_absorpt_correction_T_min 0.9416
_exptl_absorpt_correction_type multi-scan
_exptl_absorpt_process_details sadabs
_exptl_crystal_colour YELLOW
_exptl_crystal_density_diffrn 1.414
_exptl_crystal_density_meas 0
_exptl_crystal_density_method 'not measured'
_exptl_crystal_description BLOCK
_exptl_crystal_F_000 696
_exptl_crystal_size_max 0.40
_exptl_crystal_size_mid 0.35
_exptl_crystal_size_min 0.30
_refine_diff_density_max 0.324
_refine_diff_density_min -0.185
_refine_diff_density_rms 0.057
_refine_ls_extinction_method none
_refine_ls_goodness_of_fit_ref 1.034
_refine_ls_hydrogen_treatment constr
_refine_ls_matrix_type full
_refine_ls_number_parameters 235
_refine_ls_number_reflns 3674
_refine_ls_number_restraints 0
_refine_ls_restrained_S_all 1.034
_refine_ls_R_factor_all 0.0766
_refine_ls_R_factor_gt 0.0547
_refine_ls_shift/su_max 0.003
_refine_ls_shift/su_mean 0.001
_refine_ls_structure_factor_coef Fsqd
_refine_ls_weighting_details 'calc w=1/[\s^2^(Fo^2^)+(0.0963P)^2^+0.1109P] where P=(Fo^2^+2Fc^2^)/3'
_refine_ls_weighting_scheme calc
_refine_ls_wR_factor_gt 0.1452
_refine_ls_wR_factor_ref 0.1607
_reflns_number_gt 2654
_reflns_number_total 3674
_reflns_threshold_expression >2sigma(I)
_cod_data_source_file ol060253isi20060129_124751.cif
_cod_data_source_block tora13
_cod_depositor_comments
;
The following automatic conversions were performed:

'_symmetry_cell_setting' value 'Monoclinic' changed to 'monoclinic'
according to /home/saulius/struct/CIF-dictionaries/cif_core.dic
dictionary named 'cif_core.dic' version 2.4.1 from 2010-06-29.

Automatic conversion script
Id: cif_fix_values 1715 2011-07-08 13:25:40Z adriana 
;
_cod_original_sg_symbol_H-M P2(1)/c
_cod_database_code 1505910

loop_
_symmetry_equiv_pos_as_xyz
'x, y, z'
'-x, y+1/2, -z+1/2'
'-x, -y, -z'
'x, -y-1/2, z-1/2'

loop_
_atom_site_label
_atom_site_type_symbol
_atom_site_fract_x
_atom_site_fract_y
_atom_site_fract_z
_atom_site_U_iso_or_equiv
_atom_site_adp_type
_atom_site_occupancy
_atom_site_symmetry_multiplicity
_atom_site_calc_flag
_atom_site_refinement_flags
N1 N 0.96804(17) 0.12813(11) 0.07621(10) 0.0364(4) Uani 1 1 d .
N2 N 0.53747(19) -0.23933(12) -0.19094(10) 0.0404(4) Uani 1 1 d .
N3 N 0.86708(19) -0.12870(13) 0.17084(10) 0.0462(4) Uani 1 1 d .
N4 N 0.6104(2) -0.33418(12) 0.02101(11) 0.0450(4) Uani 1 1 d .
C1 C 0.63642(19) -0.09083(12) 0.02334(10) 0.0305(4) Uani 1 1 d .
H1A H 0.7102 -0.1516 0.0465 0.037 Uiso 1 1 calc R
C2 C 0.73394(19) 0.01627(12) 0.02774(10) 0.0291(4) Uani 1 1 d .
C3 C 0.8811(2) 0.03405(13) 0.08121(11) 0.0309(4) Uani 1 1 d .
C4 C 0.9079(2) 0.20659(13) 0.02131(12) 0.0378(4) Uani 1 1 d .
H4A H 0.9707 0.2706 0.0164 0.045 Uiso 1 1 calc R
C5 C 0.7586(2) 0.19932(13) -0.02888(11) 0.0346(4) Uani 1 1 d .
H5A H 0.7177 0.2588 -0.0642 0.042 Uiso 1 1 calc R
C6 C 0.67101(19) 0.10266(12) -0.02593(10) 0.0306(4) Uani 1 1 d .
C7 C 0.5078(2) 0.08431(12) -0.07950(11) 0.0310(4) Uani 1 1 d .
H7A H 0.4907 0.1421 -0.1244 0.037 Uiso 1 1 calc R
C8 C 0.51315(19) -0.02816(12) -0.12139(11) 0.0310(4) Uani 1 1 d .
C9 C 0.4622(2) -0.04706(14) -0.20693(11) 0.0371(4) Uani 1 1 d .
H9A H 0.4177 0.0106 -0.2431 0.044 Uiso 1 1 calc R
C10 C 0.4784(2) -0.15359(15) -0.23810(12) 0.0414(4) Uani 1 1 d .
H10A H 0.4453 -0.1658 -0.2967 0.050 Uiso 1 1 calc R
C11 C 0.5840(2) -0.22127(13) -0.10653(11) 0.0336(4) Uani 1 1 d .
C12 C 0.57631(19) -0.11655(12) -0.06932(11) 0.0309(4) Uani 1 1 d .
C13 C 0.9572(2) -0.04569(13) 0.14731(11) 0.0329(4) Uani 1 1 d .
C14 C 1.1176(2) -0.03239(15) 0.18319(12) 0.0420(4) Uani 1 1 d .
H14A H 1.1770 0.0296 0.1689 0.050 Uiso 1 1 calc R
C15 C 1.1894(2) -0.11071(17) 0.23991(13) 0.0476(5) Uani 1 1 d .
H15A H 1.2989 -0.1037 0.2637 0.057 Uiso 1 1 calc R
C16 C 1.1000(3) -0.19870(17) 0.26129(13) 0.0492(5) Uani 1 1 d .
H16A H 1.1471 -0.2545 0.2985 0.059 Uiso 1 1 calc R
C17 C 0.9389(3) -0.20331(17) 0.22679(13) 0.0510(5) Uani 1 1 d .
H17A H 0.8759 -0.2620 0.2434 0.061 Uiso 1 1 calc R
C18 C 0.6462(2) -0.32219(13) -0.05771(12) 0.0353(4) Uani 1 1 d .
C19 C 0.7374(2) -0.39976(14) -0.09521(13) 0.0426(4) Uani 1 1 d .
H19A H 0.7603 -0.3887 -0.1510 0.051 Uiso 1 1 calc R
C20 C 0.7937(3) -0.49269(15) -0.04998(15) 0.0500(5) Uani 1 1 d .
H20A H 0.8553 -0.5463 -0.0742 0.060 Uiso 1 1 calc R
C21 C 0.7578(3) -0.50569(16) 0.03203(15) 0.0570(6) Uani 1 1 d .
H21A H 0.7948 -0.5681 0.0649 0.068 Uiso 1 1 calc R
C22 C 0.6673(3) -0.42560(16) 0.06403(15) 0.0553(6) Uani 1 1 d .
H22A H 0.6433 -0.4351 0.1198 0.066 Uiso 1 1 calc R

loop_
_atom_site_aniso_label
_atom_site_aniso_U_11
_atom_site_aniso_U_22
_atom_site_aniso_U_33
_atom_site_aniso_U_23
_atom_site_aniso_U_13
_atom_site_aniso_U_12
N1 0.0344(8) 0.0313(7) 0.0417(9) -0.0045(6) -0.0001(6) -0.0027(6)
N2 0.0415(9) 0.0374(7) 0.0404(9) -0.0085(6) -0.0005(7) -0.0024(6)
N3 0.0417(9) 0.0493(9) 0.0452(10) 0.0102(7) -0.0015(7) -0.0038(7)
N4 0.0553(10) 0.0307(7) 0.0498(10) 0.0019(7) 0.0102(8) 0.0026(7)
C1 0.0314(8) 0.0248(7) 0.0336(9) -0.0002(6) -0.0010(7) -0.0009(6)
C2 0.0311(9) 0.0248(7) 0.0310(9) -0.0019(6) 0.0029(7) -0.0008(6)
C3 0.0312(8) 0.0285(7) 0.0324(9) -0.0041(6) 0.0029(7) -0.0001(6)
C4 0.0390(10) 0.0265(7) 0.0470(11) -0.0037(7) 0.0035(8) -0.0056(7)
C5 0.0385(10) 0.0268(7) 0.0375(10) 0.0016(7) 0.0025(7) -0.0010(6)
C6 0.0313(8) 0.0283(7) 0.0314(9) -0.0014(6) 0.0018(7) -0.0008(6)
C7 0.0344(9) 0.0249(7) 0.0318(9) 0.0019(6) -0.0008(7) -0.0017(6)
C8 0.0294(8) 0.0283(7) 0.0343(9) -0.0011(6) 0.0015(7) -0.0024(6)
C9 0.0359(9) 0.0377(8) 0.0356(10) 0.0019(7) -0.0013(7) -0.0014(7)
C10 0.0422(10) 0.0444(9) 0.0351(10) -0.0070(8) -0.0031(8) -0.0038(8)
C11 0.0299(8) 0.0305(7) 0.0394(10) -0.0041(7) 0.0020(7) -0.0028(6)
C12 0.0294(8) 0.0279(7) 0.0342(9) -0.0011(6) 0.0007(7) -0.0035(6)
C13 0.0329(9) 0.0333(8) 0.0319(9) -0.0028(7) 0.0031(7) 0.0011(7)
C14 0.0382(10) 0.0432(9) 0.0426(11) 0.0002(8) -0.0006(8) -0.0017(8)
C15 0.0394(10) 0.0561(11) 0.0444(12) 0.0059(9) -0.0032(8) 0.0032(9)
C16 0.0510(12) 0.0536(11) 0.0412(11) 0.0114(9) 0.0008(9) 0.0066(9)
C17 0.0502(12) 0.0510(11) 0.0501(12) 0.0166(9) 0.0019(9) -0.0041(9)
C18 0.0340(9) 0.0265(7) 0.0436(10) -0.0043(7) -0.0006(7) -0.0047(6)
C19 0.0453(10) 0.0342(8) 0.0475(11) -0.0087(8) 0.0038(8) -0.0034(8)
C20 0.0529(12) 0.0306(8) 0.0649(14) -0.0085(9) 0.0038(10) 0.0059(8)
C21 0.0732(15) 0.0320(9) 0.0644(15) 0.0055(9) 0.0054(12) 0.0089(9)
C22 0.0778(15) 0.0366(9) 0.0534(13) 0.0077(9) 0.0157(11) 0.0063(9)

loop_
_atom_type_symbol
_atom_type_description
_atom_type_scat_dispersion_real
_atom_type_scat_dispersion_imag
_atom_type_scat_source
C C 0.0033 0.0016 'International Tables Vol C Tables 4.2.6.8 and 6.1.1.4'
H H 0.0000 0.0000 'International Tables Vol C Tables 4.2.6.8 and 6.1.1.4'
N N 0.0061 0.0033 'International Tables Vol C Tables 4.2.6.8 and 6.1.1.4'

loop_
_geom_angle_atom_site_label_1
_geom_angle_atom_site_label_2
_geom_angle_atom_site_label_3
_geom_angle
_geom_angle_site_symmetry_1
_geom_angle_site_symmetry_3
C4 N1 C3 118.48(14) . .
C10 N2 C11 117.46(14) . .
C13 N3 C17 118.00(16) . .
C18 N4 C22 116.89(16) . .
C12 C1 C2 108.52(13) . .
C12 C1 C7 112.30(13) . 3_655
C2 C1 C7 111.98(12) . 3_655
C12 C1 H1A 108.0 . .
C2 C1 H1A 108.0 . .
C7 C1 H1A 108.0 3_655 .
C6 C2 C3 118.22(14) . .
C6 C2 C1 116.84(13) . .
C3 C2 C1 124.94(14) . .
N1 C3 C2 121.48(14) . .
N1 C3 C13 113.66(14) . .
C2 C3 C13 124.86(14) . .
N1 C4 C5 123.65(15) . .
N1 C4 H4A 118.2 . .
C5 C4 H4A 118.2 . .
C6 C5 C4 118.25(15) . .
C6 C5 H5A 120.9 . .
C4 C5 H5A 120.9 . .
C5 C6 C2 119.62(15) . .
C5 C6 C7 122.91(14) . .
C2 C6 C7 117.47(13) . .
C8 C7 C6 107.18(13) . .
C8 C7 C1 111.17(12) . 3_655
C6 C7 C1 111.74(13) . 3_655
C8 C7 H7A 108.9 . .
C6 C7 H7A 108.9 . .
C1 C7 H7A 108.9 3_655 .
C9 C8 C12 119.30(15) . .
C9 C8 C7 123.70(15) . .
C12 C8 C7 116.99(14) . .
C8 C9 C10 118.03(16) . .
C8 C9 H9A 121.0 . .
C10 C9 H9A 121.0 . .
N2 C10 C9 124.46(17) . .
N2 C10 H10A 117.8 . .
C9 C10 H10A 117.8 . .
N2 C11 C12 122.50(15) . .
N2 C11 C18 114.17(14) . .
C12 C11 C18 123.32(16) . .
C11 C12 C8 118.21(15) . .
C11 C12 C1 124.41(14) . .
C8 C12 C1 117.35(13) . .
N3 C13 C14 121.46(16) . .
N3 C13 C3 118.47(15) . .
C14 C13 C3 120.08(16) . .
C15 C14 C13 119.43(18) . .
C15 C14 H14A 120.3 . .
C13 C14 H14A 120.3 . .
C16 C15 C14 119.35(18) . .
C16 C15 H15A 120.3 . .
C14 C15 H15A 120.3 . .
C15 C16 C17 118.04(18) . .
C15 C16 H16A 121.0 . .
C17 C16 H16A 121.0 . .
N3 C17 C16 123.54(18) . .
N3 C17 H17A 118.2 . .
C16 C17 H17A 118.2 . .
N4 C18 C19 122.59(16) . .
N4 C18 C11 117.69(15) . .
C19 C18 C11 119.72(17) . .
C20 C19 C18 119.37(19) . .
C20 C19 H19A 120.3 . .
C18 C19 H19A 120.3 . .
C19 C20 C21 118.49(19) . .
C19 C20 H20A 120.8 . .
C21 C20 H20A 120.8 . .
C22 C21 C20 118.40(19) . .
C22 C21 H21A 120.8 . .
C20 C21 H21A 120.8 . .
N4 C22 C21 124.3(2) . .
N4 C22 H22A 117.9 . .
C21 C22 H22A 117.9 . .

loop_
_geom_bond_atom_site_label_1
_geom_bond_atom_site_label_2
_geom_bond_distance
_geom_bond_site_symmetry_2
N1 C4 1.330(2) .
N1 C3 1.352(2) .
N2 C10 1.325(2) .
N2 C11 1.354(2) .
N3 C13 1.335(2) .
N3 C17 1.339(2) .
N4 C18 1.331(2) .
N4 C22 1.343(2) .
C1 C12 1.511(2) .
C1 C2 1.519(2) .
C1 C7 1.599(2) 3_655
C1 H1A 0.9900 .
C2 C6 1.395(2) .
C2 C3 1.402(2) .
C3 C13 1.491(2) .
C4 C5 1.380(2) .
C4 H4A 0.9400 .
C5 C6 1.377(2) .
C5 H5A 0.9400 .
C6 C7 1.512(2) .
C7 C8 1.510(2) .
C7 C1 1.599(2) 3_655
C7 H7A 0.9900 .
C8 C9 1.378(2) .
C8 C12 1.400(2) .
C9 C10 1.386(2) .
C9 H9A 0.9400 .
C10 H10A 0.9400 .
C11 C12 1.396(2) .
C11 C18 1.491(2) .
C13 C14 1.385(2) .
C14 C15 1.377(3) .
C14 H14A 0.9400 .
C15 C16 1.365(3) .
C15 H15A 0.9400 .
C16 C17 1.377(3) .
C16 H16A 0.9400 .
C17 H17A 0.9400 .
C18 C19 1.390(2) .
C19 C20 1.372(3) .
C19 H19A 0.9400 .
C20 C21 1.383(3) .
C20 H20A 0.9400 .
C21 C22 1.366(3) .
C21 H21A 0.9400 .
C22 H22A 0.9400 .
